data_7119868
loop_
_publ_author_name
'Zhang, Guiyang'
'Fei, Honghan'

_publ_section_title
;
 Missing metal-linker connectivities in a 3-D robust sulfonate-based
 metal-organic framework for enhanced proton conductivity.
;
_journal_issue 29
_journal_name_full 'Chemical communications (Cambridge, England)'
_journal_page_first 4156
_journal_page_last 4159
_journal_paper_doi 10.1039/c7cc01461a
_journal_volume 53
_journal_year 2017
_chemical_formula_moiety 'C56 H48 Cu2 N8 O13 S4'
_chemical_formula_sum 'C56 H50 Cu2 N8 O13 S4'
_chemical_formula_weight 1298.36
_chemical_name_common TMOF-2
_chemical_name_systematic
;
 ?
;
_space_group_crystal_system orthorhombic
_space_group_IT_number 19
_space_group_name_Hall 'P 2ac 2ab'
_space_group_name_H-M_alt 'P 21 21 21'
_symmetry_space_group_name_Hall 'P 2ac 2ab'
_symmetry_space_group_name_H-M 'P 21 21 21'
_atom_sites_solution_hydrogens geom
_audit_creation_date 2017-02-23
_audit_creation_method
;
Olex2 1.2
(compiled 2017.01.04 svn.r3372 for OlexSys, GUI svn.r5292)
;
_audit_update_record
;
2017-02-23 deposited with the CCDC.
2017-03-23 downloaded from the CCDC.
;
_cell_angle_alpha 90
_cell_angle_beta 90
_cell_angle_gamma 90
_cell_formula_units_Z 4
_cell_length_a 15.6139(12)
_cell_length_b 15.7965(13)
_cell_length_c 29.712(2)
_cell_measurement_reflns_used 9982
_cell_measurement_temperature 273(2)
_cell_measurement_theta_max 27.36
_cell_measurement_theta_min 2.92
_cell_volume 7328.3(10)
_computing_molecular_graphics 'Olex2 (Dolomanov et al., 2009)'
_computing_publication_material 'Olex2 (Dolomanov et al., 2009)'
_computing_structure_refinement 'ShelXL (Sheldrick, 2015)'
_diffrn_ambient_temperature 273.15
_diffrn_measured_fraction_theta_full 0.997
_diffrn_measured_fraction_theta_max 0.997
_diffrn_measurement_device_type 'Bruker APEX-II CCD'
_diffrn_measurement_method '\f and \w scans'
_diffrn_radiation_type MoK\a
_diffrn_radiation_wavelength 0.71073
_diffrn_reflns_av_R_equivalents 0.0527
_diffrn_reflns_av_unetI/netI 0.0431
_diffrn_reflns_Laue_measured_fraction_full 0.997
_diffrn_reflns_Laue_measured_fraction_max 0.997
_diffrn_reflns_limit_h_max 20
_diffrn_reflns_limit_h_min -20
_diffrn_reflns_limit_k_max 20
_diffrn_reflns_limit_k_min -20
_diffrn_reflns_limit_l_max 38
_diffrn_reflns_limit_l_min -38
_diffrn_reflns_number 137753
_diffrn_reflns_point_group_measured_fraction_full 0.998
_diffrn_reflns_point_group_measured_fraction_max 0.996
_diffrn_reflns_theta_full 25.242
_diffrn_reflns_theta_max 27.581
_diffrn_reflns_theta_min 2.890
_diffrn_standards_number 0
_exptl_absorpt_coefficient_mu 0.750
_exptl_absorpt_correction_type none
_exptl_crystal_colour blue
_exptl_crystal_density_diffrn 1.177
_exptl_crystal_description block
_exptl_crystal_F_000 2672
_exptl_crystal_size_max 0.07
_exptl_crystal_size_mid 0.06
_exptl_crystal_size_min 0.05
_refine_diff_density_max 1.226
_refine_diff_density_min -0.692
_refine_diff_density_rms 0.088
_refine_ls_abs_structure_details
;
 Flack x determined using 4529 quotients [(I+)-(I-)]/[(I+)+(I-)]
 (Parsons, Flack and Wagner, Acta Cryst. B69 (2013) 249-259).
;
_refine_ls_abs_structure_Flack 0.065(6)
_refine_ls_extinction_method none
_refine_ls_goodness_of_fit_ref 1.066
_refine_ls_hydrogen_treatment constr
_refine_ls_matrix_type full
_refine_ls_number_parameters 748
_refine_ls_number_reflns 16902
_refine_ls_number_restraints 684
_refine_ls_restrained_S_all 1.061
_refine_ls_R_factor_all 0.0886
_refine_ls_R_factor_gt 0.0623
_refine_ls_shift/su_max 0.001
_refine_ls_shift/su_mean 0.000
_refine_ls_structure_factor_coef Fsqd
_refine_ls_weighting_details 'w=1/[\s^2^(Fo^2^)+(0.1019P)^2^+5.9453P] where P=(Fo^2^+2Fc^2^)/3'
_refine_ls_weighting_scheme calc
_refine_ls_wR_factor_gt 0.1775
_refine_ls_wR_factor_ref 0.1904
_reflns_Friedel_coverage 0.834
_reflns_Friedel_fraction_full 0.999
_reflns_Friedel_fraction_max 0.996
_reflns_number_gt 12019
_reflns_number_total 16902
_reflns_threshold_expression 'I > 2\s(I)'
_cod_data_source_file c7cc01461a2.cif
_cod_data_source_block 160520a
_cod_depositor_comments 'Adding full bibliography for 7119868.cif.'
_cod_database_code 7119868
_shelxl_version_number 2014-1
_shelx_space_group_comment
;
The symmetry employed for this shelxl refinement is uniquely defined
by the following loop, which should always be used as a source of
symmetry information in preference to the above space-group names.
They are only intended as comments.
;
_olex2_refinement_description
;
1. Fixed Uiso
 At 1.2 times of:
  All C(H) groups, All C(H,H) groups
2. Rigid body (RIGU) restrains
 All non-hydrogen atoms
 with sigma for 1-2 distances of 0.004 and sigma for 1-3 distances of 0.004
3.a Secondary CH2 refined with riding coordinates:
 C41(H41A,H41B), C46(H46A,H46B), C49(H49A,H49B), C54(H54A,H54B)
3.b Aromatic/amide H refined with riding coordinates:
 C1(H1), C2(H2), C4(H4), C5(H5), C8(H8), C7(H7), C9(H9), C10(H10), C11(H11),
 C12(H12), C13(H13), C14(H14), C17(H17), C18(H18), C19(H19), C20(H20), C23(H23),
  C22(H22), C21(H21), C24(H24), C27(H27), C29(H29), C28(H28), C30(H30),
 C31(H31), C32(H32), C33(H33), C34(H34), C37(H37), C38(H38), C39(H39), C40(H40),
  C43(H43), C44(H44), C47(H47), C48(H48), C51(H51), C52(H52), C55(H55), C56(H56)
;
_olex2_submission_special_instructions 'No special instructions were received'

loop_
_space_group_symop_operation_xyz
'x, y, z'
'-x+1/2, -y, z+1/2'
'-x, y+1/2, -z+1/2'
'x+1/2, -y+1/2, -z'

loop_
_atom_site_label
_atom_site_type_symbol
_atom_site_fract_x
_atom_site_fract_y
_atom_site_fract_z
_atom_site_U_iso_or_equiv
_atom_site_adp_type
_atom_site_occupancy
_atom_site_site_symmetry_order
_atom_site_calc_flag
_atom_site_refinement_flags_posn
_atom_site_refinement_flags_adp
Cu1 Cu 1.07756(4) 0.19302(4) 0.61629(3) 0.02730(19) Uani 1 1 d . U
O1 O 1.0714(3) 0.1907(3) 0.53694(15) 0.0425(11) Uani 1 1 d . U
N1 N 0.9827(3) 0.2797(3) 0.6170(2) 0.0302(11) Uani 1 1 d . U
C1 C 0.9148(4) 0.2742(5) 0.5899(2) 0.0395(15) Uani 1 1 d . U
H1 H 0.9115 0.2286 0.5702 0.047 Uiso 1 1 calc R .
S1 S 0.7307(2) 0.7239(2) 0.23716(9) 0.0830(8) Uani 1 1 d . U
O2 O 1.1634(4) 0.2049(5) 0.4722(2) 0.078(2) Uani 1 1 d . U
N2 N 0.6654(3) 0.5985(3) 0.6158(2) 0.0323(12) Uani 1 1 d . U
Cu2 Cu 0.57810(4) 0.69281(4) 0.61593(3) 0.02764(19) Uani 1 1 d . U
C2 C 0.8501(4) 0.3321(4) 0.5897(3) 0.0412(17) Uani 1 1 d . U
H2 H 0.8034 0.3248 0.5706 0.049 Uiso 1 1 calc R .
S003 S 0.90257(10) 0.28264(11) 0.24549(5) 0.0372(4) Uani 1 1 d . U
O3 O 1.0668(5) 0.3151(4) 0.49224(19) 0.0718(18) Uani 1 1 d . U
N3 N 0.9887(3) 0.0996(3) 0.6178(2) 0.0270(11) Uani 1 1 d . U
C3 C 0.8540(4) 0.4023(4) 0.6181(3) 0.0324(14) Uani 1 1 d . U
S004 S 1.08250(11) 0.22608(11) 0.49190(5) 0.0375(4) Uani 1 1 d . U
O4 O 0.8851(4) 0.1925(3) 0.25177(18) 0.0652(15) Uani 1 1 d . U
N4 N 0.6728(3) -0.2193(3) 0.61730(19) 0.0268(10) Uani 1 1 d . U
C4 C 0.9853(5) 0.3460(5) 0.6441(3) 0.0458(19) Uani 1 1 d . U
H4 H 1.0316 0.3507 0.6637 0.055 Uiso 1 1 calc R .
S005 S 0.56975(15) 0.72174(18) 0.48970(7) 0.0638(6) Uani 1 1 d . U
O5 O 0.9219(3) 0.3032(3) 0.19946(13) 0.0395(11) Uani 1 1 d . U
N5 N 0.4851(3) 0.6042(3) 0.6172(2) 0.0319(11) Uani 1 1 d . U
C5 C 0.9227(5) 0.4093(5) 0.6452(3) 0.0486(19) Uani 1 1 d . U
H5 H 0.9285 0.4556 0.6643 0.058 Uiso 1 1 calc R .
N8 N 0.1709(3) 1.1037(3) 0.6157(2) 0.0289(11) Uani 1 1 d . U
O8 O 0.8032(5) 0.7653(6) 0.2565(3) 0.107(3) Uani 1 1 d . U
C8 C 0.7760(6) 0.5219(6) 0.6530(3) 0.063(3) Uani 1 1 d . U
H8 H 0.8077 0.5141 0.6792 0.076 Uiso 1 1 calc R .
C7 C 0.7318(5) 0.4799(5) 0.5812(3) 0.053(2) Uani 1 1 d . U
H7 H 0.7337 0.4430 0.5568 0.063 Uiso 1 1 calc R .
N7 N 0.4886(3) 0.7854(3) 0.6162(2) 0.0292(11) Uani 1 1 d . U
O7 O 0.7335(6) 0.6343(6) 0.2467(2) 0.103(3) Uani 1 1 d . U
C6 C 0.7883(4) 0.4677(4) 0.6175(2) 0.0322(13) Uani 1 1 d . U
N6 N 0.1681(3) 0.2845(3) 0.61693(19) 0.0276(10) Uani 1 1 d . U
O6 O 0.8361(4) 0.3341(4) 0.2645(2) 0.0694(17) Uani 1 1 d . U
C9 C 0.6744(5) 0.5448(5) 0.5809(3) 0.051(2) Uani 1 1 d . U
H9 H 0.6400 0.5523 0.5557 0.062 Uiso 1 1 calc R .
O9 O 0.7151(6) 0.7472(5) 0.1909(2) 0.108(3) Uani 1 1 d . U
C10 C 0.7182(5) 0.5874(5) 0.6510(3) 0.052(2) Uani 1 1 d . U
H10 H 0.7155 0.6254 0.6749 0.062 Uiso 1 1 calc R .
O10 O 0.4866(5) 0.6975(7) 0.4736(3) 0.115(3) Uani 1 1 d . U
C11 C 0.9835(5) 0.0436(4) 0.5844(3) 0.0477(19) Uani 1 1 d . U
H11 H 1.0228 0.0475 0.5610 0.057 Uiso 1 1 calc R .
O11 O 0.5832(7) 0.8123(5) 0.4855(3) 0.112(3) Uani 1 1 d . U
C12 C 0.9340(5) 0.0917(5) 0.6509(3) 0.051(2) Uani 1 1 d . U
H12 H 0.9373 0.1299 0.6747 0.061 Uiso 1 1 calc R .
O12 O 0.5862(3) 0.6949(4) 0.53538(16) 0.0526(13) Uani 1 1 d . U
C13 C 0.9237(5) -0.0189(5) 0.5829(3) 0.051(2) Uani 1 1 d . U
H13 H 0.9219 -0.0560 0.5586 0.062 Uiso 1 1 calc R .
O13 O 1.0756(4) 0.1989(4) 0.70234(18) 0.0612(15) Uani 1 1 d . U
C16 C 0.7978(4) -0.0954(4) 0.6176(2) 0.0323(14) Uani 1 1 d . U
C15 C 0.8649(4) -0.0269(4) 0.6182(2) 0.0326(14) Uani 1 1 d . U
C14 C 0.8703(5) 0.0284(5) 0.6526(3) 0.058(2) Uani 1 1 d . U
H14 H 0.8330 0.0249 0.6769 0.069 Uiso 1 1 calc R .
C17 C 0.8039(5) -0.1647(4) 0.5888(3) 0.0467(18) Uani 1 1 d . U
H17 H 0.8498 -0.1699 0.5691 0.056 Uiso 1 1 calc R .
C18 C 0.7285(5) -0.0900(4) 0.6455(2) 0.0410(17) Uani 1 1 d . U
H18 H 0.7221 -0.0440 0.6646 0.049 Uiso 1 1 calc R .
C19 C 0.6676(4) -0.1542(4) 0.6448(2) 0.0390(16) Uani 1 1 d . U
H19 H 0.6214 -0.1510 0.6646 0.047 Uiso 1 1 calc R .
C20 C 0.7406(4) -0.2251(5) 0.5901(2) 0.0424(17) Uani 1 1 d . U
H20 H 0.7451 -0.2719 0.5713 0.051 Uiso 1 1 calc R .
C23 C 0.4098(4) 0.4924(4) 0.6546(2) 0.0369(15) Uani 1 1 d . U
H23 H 0.4023 0.4605 0.6806 0.044 Uiso 1 1 calc R .
C22 C 0.4328(5) 0.5913(5) 0.5815(3) 0.0487(19) Uani 1 1 d . U
H22 H 0.4388 0.6268 0.5567 0.058 Uiso 1 1 calc R .
C21 C 0.4723(4) 0.5550(4) 0.6533(3) 0.0399(16) Uani 1 1 d . U
H21 H 0.5066 0.5630 0.6785 0.048 Uiso 1 1 calc R .
C26 C 0.2931(4) 0.4124(4) 0.6167(2) 0.0315(13) Uani 1 1 d . U
C25 C 0.3582(4) 0.4774(4) 0.6171(3) 0.0333(14) Uani 1 1 d . U
C24 C 0.3723(5) 0.5299(5) 0.5797(3) 0.054(2) Uani 1 1 d . U
H24 H 0.3400 0.5226 0.5536 0.064 Uiso 1 1 calc R .
C27 C 0.2958(4) 0.3445(4) 0.6466(2) 0.0391(16) Uani 1 1 d . U
H27 H 0.3397 0.3411 0.6677 0.047 Uiso 1 1 calc R .
C29 C 0.2336(4) 0.2821(4) 0.6453(2) 0.0348(14) Uani 1 1 d . U
H29 H 0.2380 0.2367 0.6650 0.042 Uiso 1 1 calc R .
C28 C 0.2242(5) 0.4146(4) 0.5875(2) 0.0404(16) Uani 1 1 d . U
H28 H 0.2180 0.4593 0.5674 0.048 Uiso 1 1 calc R .
C30 C 0.1640(4) 0.3496(4) 0.5883(2) 0.0332(14) Uani 1 1 d . U
H30 H 0.1189 0.3515 0.5680 0.040 Uiso 1 1 calc R .
C31 C 0.4247(4) 0.7853(4) 0.6465(2) 0.0403(16) Uani 1 1 d . U
H31 H 0.4216 0.7411 0.6671 0.048 Uiso 1 1 calc R .
C32 C 0.4910(5) 0.8491(4) 0.5861(3) 0.0427(18) Uani 1 1 d . U
H32 H 0.5337 0.8496 0.5643 0.051 Uiso 1 1 calc R .
C33 C 0.3637(4) 0.8482(4) 0.6482(2) 0.0400(16) Uani 1 1 d . U
H33 H 0.3212 0.8468 0.6701 0.048 Uiso 1 1 calc R .
C34 C 0.4319(5) 0.9131(4) 0.5870(2) 0.0450(18) Uani 1 1 d . U
H34 H 0.4370 0.9573 0.5665 0.054 Uiso 1 1 calc R .
C35 C 0.3658(4) 0.9141(4) 0.6169(2) 0.0315(13) Uani 1 1 d . U
C36 C 0.2993(4) 0.9811(4) 0.6165(2) 0.0302(13) Uani 1 1 d . U
C37 C 0.2441(5) 0.9928(5) 0.6522(3) 0.051(2) Uani 1 1 d . U
H37 H 0.2498 0.9593 0.6777 0.061 Uiso 1 1 calc R .
C38 C 0.2857(4) 1.0329(4) 0.5806(2) 0.0402(16) Uani 1 1 d . U
H38 H 0.3200 1.0273 0.5552 0.048 Uiso 1 1 calc R .
C39 C 0.1818(5) 1.0520(5) 0.6506(3) 0.051(2) Uani 1 1 d . U
H39 H 0.1448 1.0569 0.6750 0.061 Uiso 1 1 calc R .
C40 C 0.2223(4) 1.0933(5) 0.5810(3) 0.0426(17) Uani 1 1 d . U
H40 H 0.2155 1.1279 0.5560 0.051 Uiso 1 1 calc R .
C41 C 1.0018(6) 0.1780(6) 0.4589(3) 0.060(2) Uani 1 1 d . U
H41A H 1.0118 0.1175 0.4577 0.072 Uiso 1 1 calc R .
H41B H 0.9466 0.1872 0.4730 0.072 Uiso 1 1 calc R .
C42 C 0.9995(5) 0.2133(6) 0.4108(3) 0.0558(19) Uani 1 1 d . U
C43 C 0.9587(6) 0.2861(7) 0.4004(3) 0.067(2) Uani 1 1 d . U
H43 H 0.9307 0.3155 0.4232 0.080 Uiso 1 1 calc R .
C44 C 0.9568(6) 0.3193(6) 0.3566(2) 0.062(2) Uani 1 1 d . U
H44 H 0.9278 0.3694 0.3506 0.074 Uiso 1 1 calc R .
C45 C 0.9983(4) 0.2770(5) 0.3225(2) 0.0453(16) Uani 1 1 d . U
C46 C 0.9975(5) 0.3064(5) 0.2757(2) 0.0486(18) Uani 1 1 d . U
H46A H 1.0457 0.2813 0.2601 0.058 Uiso 1 1 calc R .
H46B H 1.0057 0.3673 0.2756 0.058 Uiso 1 1 calc R .
C47 C 1.0415(6) 0.2018(6) 0.3334(3) 0.060(2) Uani 1 1 d . U
H47 H 1.0701 0.1720 0.3110 0.072 Uiso 1 1 calc R .
C48 C 1.0420(6) 0.1713(6) 0.3772(3) 0.060(2) Uani 1 1 d . U
H48 H 1.0716 0.1218 0.3838 0.072 Uiso 1 1 calc R .
C49 C 0.6553(8) 0.6823(10) 0.4561(4) 0.109(4) Uani 1 1 d . U
H49A H 0.7091 0.7035 0.4680 0.131 Uiso 1 1 calc R .
H49B H 0.6564 0.6211 0.4582 0.131 Uiso 1 1 calc R .
C50 C 0.6480(8) 0.7072(9) 0.4082(4) 0.099(3) Uani 1 1 d . U
C51 C 0.5954(11) 0.6635(11) 0.3790(4) 0.126(5) Uani 1 1 d . U
H51 H 0.5586 0.6227 0.3907 0.151 Uiso 1 1 calc R .
C52 C 0.5948(10) 0.6780(10) 0.3317(4) 0.123(5) Uani 1 1 d . U
H52 H 0.5650 0.6421 0.3124 0.148 Uiso 1 1 calc R .
C53 C 0.6399(8) 0.7472(8) 0.3151(4) 0.091(3) Uani 1 1 d . U
C54 C 0.6403(7) 0.7665(8) 0.2657(3) 0.088(3) Uani 1 1 d . U
H54A H 0.6395 0.8274 0.2616 0.106 Uiso 1 1 calc R .
H54B H 0.5885 0.7438 0.2523 0.106 Uiso 1 1 calc R .
C55 C 0.6894(8) 0.7958(8) 0.3445(4) 0.099(3) Uani 1 1 d . U
H55 H 0.7188 0.8422 0.3330 0.119 Uiso 1 1 calc R .
C56 C 0.6975(9) 0.7766(10) 0.3935(4) 0.115(4) Uani 1 1 d . U
H56 H 0.7322 0.8079 0.4128 0.138 Uiso 1 1 calc R .

loop_
_atom_site_aniso_label
_atom_site_aniso_U_11
_atom_site_aniso_U_22
_atom_site_aniso_U_33
_atom_site_aniso_U_23
_atom_site_aniso_U_13
_atom_site_aniso_U_12
Cu1 0.0134(3) 0.0130(3) 0.0555(5) 0.0005(3) -0.0011(3) 0.0007(2)
O1 0.042(3) 0.044(3) 0.041(2) 0.005(2) -0.006(2) 0.003(3)
N1 0.019(2) 0.022(2) 0.049(3) -0.004(2) 0.000(2) 0.004(2)
C1 0.031(3) 0.037(3) 0.050(4) -0.016(3) -0.013(3) 0.012(3)
S1 0.0896(18) 0.096(2) 0.0635(14) 0.0029(14) 0.0014(13) 0.0043(17)
O2 0.050(3) 0.123(6) 0.060(3) -0.006(4) 0.016(3) -0.002(3)
N2 0.021(2) 0.014(2) 0.062(3) 0.001(2) 0.001(2) 0.0026(18)
Cu2 0.0140(3) 0.0124(3) 0.0565(5) -0.0003(3) 0.0012(3) 0.0003(2)
C2 0.029(3) 0.031(3) 0.063(4) -0.007(3) -0.014(3) 0.011(3)
S003 0.0351(8) 0.0422(9) 0.0345(8) 0.0080(7) -0.0015(6) -0.0075(7)
O3 0.117(5) 0.045(3) 0.054(3) 0.010(2) -0.028(3) 0.003(3)
N3 0.020(2) 0.017(2) 0.044(3) -0.003(2) -0.001(2) -0.0034(18)
C3 0.026(3) 0.016(3) 0.056(4) 0.003(3) 0.001(3) 0.006(2)
S004 0.0399(9) 0.0395(9) 0.0330(8) 0.0043(7) -0.0035(7) -0.0036(8)
O4 0.088(4) 0.054(3) 0.053(3) 0.014(3) 0.000(3) -0.021(3)
N4 0.017(2) 0.017(2) 0.046(3) 0.004(2) 0.000(2) -0.0057(19)
C4 0.030(3) 0.040(4) 0.067(5) -0.019(3) -0.011(3) 0.014(3)
S005 0.0573(12) 0.0879(16) 0.0463(10) -0.0050(11) 0.0010(9) 0.0168(12)
O5 0.043(3) 0.047(3) 0.028(2) 0.0070(19) 0.0004(18) 0.000(3)
N5 0.017(2) 0.022(2) 0.057(3) 0.001(2) -0.007(2) -0.0037(19)
C5 0.041(4) 0.036(4) 0.069(5) -0.019(3) -0.010(3) 0.012(3)
N8 0.020(2) 0.016(2) 0.051(3) 0.005(2) -0.002(2) 0.0040(18)
O8 0.073(4) 0.154(7) 0.094(5) -0.019(5) -0.008(4) 0.002(5)
C8 0.066(5) 0.066(5) 0.058(4) -0.017(4) -0.020(4) 0.049(5)
C7 0.048(4) 0.040(4) 0.070(5) -0.024(4) -0.028(4) 0.028(3)
N7 0.017(2) 0.020(2) 0.050(3) 0.003(2) 0.007(2) 0.0014(19)
O7 0.135(7) 0.087(5) 0.087(5) 0.005(4) 0.003(5) 0.024(4)
C6 0.026(3) 0.021(3) 0.049(3) -0.002(3) 0.001(3) 0.007(2)
N6 0.023(2) 0.015(2) 0.044(3) 0.003(2) -0.006(2) -0.0023(19)
O6 0.057(3) 0.087(4) 0.064(4) 0.001(3) 0.017(3) 0.014(3)
C9 0.051(4) 0.039(4) 0.064(4) -0.016(3) -0.024(4) 0.025(3)
O9 0.130(6) 0.123(7) 0.072(4) 0.009(4) -0.011(4) -0.017(6)
C10 0.049(4) 0.046(4) 0.060(4) -0.013(4) -0.012(4) 0.024(4)
O10 0.091(5) 0.160(8) 0.095(5) -0.025(5) -0.028(4) 0.010(5)
C11 0.046(4) 0.035(4) 0.062(4) -0.019(3) 0.018(3) -0.018(3)
O11 0.159(8) 0.079(5) 0.099(5) 0.013(4) 0.030(5) -0.004(5)
C12 0.047(4) 0.056(4) 0.050(4) -0.018(3) 0.011(3) -0.031(4)
O12 0.051(3) 0.066(3) 0.040(2) 0.001(2) 0.000(2) 0.007(3)
C13 0.053(4) 0.041(4) 0.061(4) -0.018(3) 0.018(4) -0.023(3)
O13 0.070(4) 0.058(4) 0.055(3) -0.008(3) 0.002(3) 0.003(3)
C16 0.030(3) 0.023(3) 0.044(3) 0.003(3) 0.003(3) -0.011(2)
C15 0.024(3) 0.025(3) 0.049(4) 0.000(3) 0.002(3) -0.011(2)
C14 0.047(4) 0.067(5) 0.059(4) -0.025(4) 0.029(4) -0.033(4)
C17 0.035(4) 0.036(3) 0.069(5) -0.014(3) 0.017(3) -0.009(3)
C18 0.041(3) 0.026(3) 0.056(4) -0.016(3) 0.014(3) -0.017(3)
C19 0.030(3) 0.033(3) 0.054(4) -0.009(3) 0.019(3) -0.008(3)
C20 0.034(3) 0.027(3) 0.066(4) -0.017(3) 0.011(3) -0.009(3)
C23 0.039(3) 0.033(3) 0.039(3) 0.008(3) -0.008(3) -0.017(3)
C22 0.042(4) 0.046(4) 0.058(4) 0.023(3) -0.020(3) -0.021(3)
C21 0.036(4) 0.031(3) 0.052(4) -0.006(3) -0.009(3) -0.012(3)
C26 0.028(3) 0.022(3) 0.044(3) 0.000(3) -0.008(3) -0.009(2)
C25 0.024(3) 0.025(3) 0.050(4) 0.003(3) -0.006(3) -0.008(2)
C24 0.055(5) 0.054(4) 0.052(4) 0.025(4) -0.024(4) -0.031(4)
C27 0.031(3) 0.036(3) 0.050(4) 0.012(3) -0.014(3) -0.010(3)
C29 0.030(3) 0.024(3) 0.050(4) 0.009(3) -0.011(3) -0.004(2)
C28 0.040(3) 0.039(4) 0.042(4) 0.016(3) -0.016(3) -0.011(3)
C30 0.031(3) 0.029(3) 0.040(3) 0.008(3) -0.014(3) -0.008(2)
C31 0.037(3) 0.020(3) 0.064(4) 0.013(3) 0.015(3) 0.006(3)
C32 0.040(4) 0.032(3) 0.056(4) 0.013(3) 0.021(3) 0.015(3)
C33 0.034(3) 0.029(3) 0.056(4) 0.010(3) 0.014(3) 0.013(3)
C34 0.045(4) 0.036(3) 0.054(4) 0.019(3) 0.022(3) 0.020(3)
C35 0.023(3) 0.025(3) 0.046(3) 0.004(3) 0.006(3) 0.006(2)
C36 0.025(3) 0.022(3) 0.043(3) 0.002(3) 0.003(3) 0.003(2)
C37 0.057(4) 0.052(4) 0.044(4) 0.016(3) 0.014(3) 0.026(4)
C38 0.031(3) 0.041(4) 0.049(4) 0.014(3) 0.016(3) 0.016(3)
C39 0.054(4) 0.044(4) 0.054(4) 0.017(3) 0.022(3) 0.026(4)
C40 0.037(4) 0.041(4) 0.050(4) 0.016(3) 0.009(3) 0.019(3)
C41 0.064(5) 0.068(5) 0.048(4) 0.011(4) -0.015(3) -0.015(4)
C42 0.053(4) 0.067(5) 0.048(4) 0.004(3) -0.015(3) -0.010(4)
C43 0.078(6) 0.086(6) 0.037(4) 0.001(4) -0.004(4) 0.008(5)
C44 0.084(6) 0.066(5) 0.036(4) 0.007(3) -0.014(3) 0.016(4)
C45 0.043(4) 0.055(4) 0.037(3) 0.003(3) -0.014(3) -0.004(3)
C46 0.045(4) 0.059(5) 0.042(3) 0.011(3) -0.010(3) -0.012(3)
C47 0.066(5) 0.072(5) 0.041(4) 0.006(3) -0.006(3) 0.011(4)
C48 0.066(5) 0.068(5) 0.046(4) 0.002(3) -0.019(3) 0.002(4)
C49 0.114(8) 0.143(10) 0.070(5) 0.020(6) 0.030(5) 0.052(8)
C50 0.088(7) 0.134(9) 0.075(5) 0.018(5) 0.038(5) 0.052(6)
C51 0.136(11) 0.161(11) 0.080(6) 0.029(6) 0.031(6) -0.001(9)
C52 0.152(11) 0.134(9) 0.084(7) 0.013(6) 0.032(7) -0.005(9)
C53 0.086(7) 0.112(8) 0.074(5) 0.017(5) 0.016(5) 0.028(6)
C54 0.081(6) 0.104(7) 0.080(5) 0.017(5) 0.003(5) 0.013(6)
C55 0.110(8) 0.108(8) 0.080(6) 0.008(5) 0.034(5) 0.015(7)
C56 0.115(9) 0.149(10) 0.082(6) 0.012(6) 0.031(6) 0.027(8)

loop_
_atom_type_symbol
_atom_type_description
_atom_type_scat_dispersion_real
_atom_type_scat_dispersion_imag
_atom_type_scat_source
C C 0.0033 0.0016 'International Tables Vol C Tables 4.2.6.8 and 6.1.1.4'
H H 0.0000 0.0000 'International Tables Vol C Tables 4.2.6.8 and 6.1.1.4'
Cu Cu 0.3201 1.2651 'International Tables Vol C Tables 4.2.6.8 and 6.1.1.4'
N N 0.0061 0.0033 'International Tables Vol C Tables 4.2.6.8 and 6.1.1.4'
O O 0.0106 0.0060 'International Tables Vol C Tables 4.2.6.8 and 6.1.1.4'
S S 0.1246 0.1234 'International Tables Vol C Tables 4.2.6.8 and 6.1.1.4'

loop_
_geom_angle_atom_site_label_1
_geom_angle_atom_site_label_2
_geom_angle_atom_site_label_3
_geom_angle
_geom_angle_site_symmetry_1
_geom_angle_site_symmetry_3
O1 Cu1 O13 176.76(17) . .
N1 Cu1 O1 89.5(2) . .
N1 Cu1 N3 89.5(2) . .
N1 Cu1 N8 178.7(2) . 1_645
N1 Cu1 N6 91.6(2) . 1_655
N1 Cu1 O13 87.5(2) . .
N3 Cu1 O1 89.0(2) . .
N3 Cu1 N8 89.17(19) . 1_645
N3 Cu1 O13 89.8(2) . .
N8 Cu1 O1 90.5(2) 1_645 .
N8 Cu1 O13 92.5(2) 1_645 .
N6 Cu1 O1 92.8(2) 1_655 .
N6 Cu1 N3 177.9(2) 1_655 .
N6 Cu1 N8 89.72(19) 1_655 1_645
N6 Cu1 O13 88.4(2) 1_655 .
S004 O1 Cu1 154.7(3) . .
C1 N1 Cu1 122.2(4) . .
C4 N1 Cu1 121.4(4) . .
C4 N1 C1 116.4(5) . .
N1 C1 H1 118.3 . .
N1 C1 C2 123.3(6) . .
C2 C1 H1 118.3 . .
O8 S1 O7 110.3(6) . .
O8 S1 O9 113.5(5) . .
O8 S1 C54 105.3(5) . .
O7 S1 O9 116.3(5) . .
O7 S1 C54 107.5(6) . .
O9 S1 C54 102.9(5) . .
C9 N2 Cu2 122.5(5) . .
C10 N2 Cu2 120.5(5) . .
C10 N2 C9 117.0(5) . .
N2 Cu2 N4 90.73(19) . 1_565
N2 Cu2 N7 178.8(2) . .
N2 Cu2 O12 88.4(2) . .
N4 Cu2 O12 88.4(2) 1_565 .
N5 Cu2 N2 88.54(19) . .
N5 Cu2 N4 177.6(3) . 1_565
N5 Cu2 N7 90.23(19) . .
N5 Cu2 O12 93.8(2) . .
N7 Cu2 N4 90.50(19) . 1_565
N7 Cu2 O12 91.8(2) . .
C1 C2 H2 120.1 . .
C1 C2 C3 119.8(6) . .
C3 C2 H2 120.1 . .
O4 S003 C46 107.3(4) . .
O5 S003 O4 112.4(3) . .
O5 S003 C46 105.0(3) . .
O6 S003 O4 111.6(4) . .
O6 S003 O5 113.5(3) . .
O6 S003 C46 106.6(4) . .
C11 N3 Cu1 120.6(5) . .
C12 N3 Cu1 122.1(4) . .
C12 N3 C11 117.2(5) . .
C2 C3 C6 121.7(6) . .
C5 C3 C2 117.6(6) . .
C5 C3 C6 120.7(6) . .
O1 S004 C41 105.0(3) . .
O2 S004 O1 113.0(3) . .
O2 S004 C41 107.5(4) . .
O3 S004 O1 110.5(3) . .
O3 S004 O2 112.6(5) . .
O3 S004 C41 107.7(4) . .
C19 N4 Cu2 120.1(4) . 1_545
C19 N4 C20 118.6(5) . .
C20 N4 Cu2 121.3(4) . 1_545
N1 C4 H4 118.0 . .
N1 C4 C5 123.9(6) . .
C5 C4 H4 118.0 . .
O10 S005 O11 111.4(6) . .
O10 S005 O12 113.3(5) . .
O10 S005 C49 113.6(6) . .
O11 S005 C49 100.8(6) . .
O12 S005 O11 110.1(4) . .
O12 S005 C49 106.9(4) . .
C22 N5 Cu2 121.5(5) . .
C21 N5 Cu2 121.7(5) . .
C21 N5 C22 116.7(5) . .
C3 C5 C4 118.9(6) . .
C3 C5 H5 120.5 . .
C4 C5 H5 120.5 . .
C39 N8 Cu1 120.7(5) . 1_465
C40 N8 Cu1 122.1(4) . 1_465
C40 N8 C39 117.2(5) . .
C6 C8 H8 119.1 . .
C6 C8 C10 121.9(7) . .
C10 C8 H8 119.1 . .
C6 C7 H7 119.3 . .
C9 C7 H7 119.3 . .
C9 C7 C6 121.3(7) . .
C31 N7 Cu2 121.0(4) . .
C31 N7 C32 117.8(5) . .
C32 N7 Cu2 121.1(4) . .
C8 C6 C3 122.1(6) . .
C8 C6 C7 114.6(6) . .
C7 C6 C3 123.3(6) . .
C29 N6 Cu1 121.7(4) . 1_455
C29 N6 C30 117.6(5) . .
C30 N6 Cu1 120.8(4) . 1_455
N2 C9 C7 122.7(7) . .
N2 C9 H9 118.7 . .
C7 C9 H9 118.7 . .
N2 C10 C8 122.3(7) . .
N2 C10 H10 118.8 . .
C8 C10 H10 118.8 . .
N3 C11 H11 118.3 . .
N3 C11 C13 123.4(7) . .
C13 C11 H11 118.3 . .
N3 C12 H12 118.2 . .
N3 C12 C14 123.5(6) . .
C14 C12 H12 118.2 . .
S005 O12 Cu2 158.9(3) . .
C11 C13 H13 120.4 . .
C11 C13 C15 119.3(7) . .
C15 C13 H13 120.4 . .
C17 C16 C15 121.6(6) . .
C18 C16 C15 120.0(6) . .
C18 C16 C17 118.4(6) . .
C13 C15 C16 120.8(6) . .
C14 C15 C13 118.0(6) . .
C14 C15 C16 121.2(6) . .
C12 C14 H14 120.7 . .
C15 C14 C12 118.6(7) . .
C15 C14 H14 120.7 . .
C16 C17 H17 120.7 . .
C20 C17 C16 118.6(6) . .
C20 C17 H17 120.7 . .
C16 C18 H18 120.3 . .
C16 C18 C19 119.3(6) . .
C19 C18 H18 120.3 . .
N4 C19 C18 122.3(6) . .
N4 C19 H19 118.8 . .
C18 C19 H19 118.8 . .
N4 C20 C17 122.7(6) . .
N4 C20 H20 118.6 . .
C17 C20 H20 118.6 . .
C21 C23 H23 119.9 . .
C21 C23 C25 120.3(6) . .
C25 C23 H23 119.9 . .
N5 C22 H22 118.0 . .
N5 C22 C24 124.0(6) . .
C24 C22 H22 118.0 . .
N5 C21 C23 122.8(6) . .
N5 C21 H21 118.6 . .
C23 C21 H21 118.6 . .
C27 C26 C25 121.3(6) . .
C28 C26 C25 122.4(6) . .
C28 C26 C27 116.3(6) . .
C23 C25 C26 122.3(6) . .
C23 C25 C24 116.2(6) . .
C24 C25 C26 121.5(6) . .
C22 C24 C25 119.9(7) . .
C22 C24 H24 120.0 . .
C25 C24 H24 120.0 . .
C26 C27 H27 119.7 . .
C29 C27 C26 120.5(6) . .
C29 C27 H27 119.7 . .
N6 C29 C27 122.6(6) . .
N6 C29 H29 118.7 . .
C27 C29 H29 118.7 . .
C26 C28 H28 120.2 . .
C26 C28 C30 119.7(6) . .
C30 C28 H28 120.2 . .
N6 C30 C28 123.2(6) . .
N6 C30 H30 118.4 . .
C28 C30 H30 118.4 . .
N7 C31 H31 118.8 . .
N7 C31 C33 122.5(6) . .
C33 C31 H31 118.8 . .
N7 C32 H32 119.3 . .
N7 C32 C34 121.3(6) . .
C34 C32 H32 119.3 . .
C31 C33 H33 120.1 . .
C31 C33 C35 119.9(6) . .
C35 C33 H33 120.1 . .
C32 C34 H34 119.0 . .
C35 C34 C32 122.1(6) . .
C35 C34 H34 119.0 . .
C33 C35 C36 121.4(6) . .
C34 C35 C33 116.4(6) . .
C34 C35 C36 122.2(6) . .
C37 C36 C35 121.9(6) . .
C38 C36 C35 123.0(6) . .
C38 C36 C37 115.1(6) . .
C36 C37 H37 119.4 . .
C39 C37 C36 121.2(7) . .
C39 C37 H37 119.4 . .
C36 C38 H38 119.3 . .
C36 C38 C40 121.4(6) . .
C40 C38 H38 119.3 . .
N8 C39 C37 122.8(7) . .
N8 C39 H39 118.6 . .
C37 C39 H39 118.6 . .
N8 C40 C38 122.3(6) . .
N8 C40 H40 118.9 . .
C38 C40 H40 118.9 . .
S004 C41 H41A 109.2 . .
S004 C41 H41B 109.2 . .
H41A C41 H41B 107.9 . .
C42 C41 S004 112.2(6) . .
C42 C41 H41A 109.2 . .
C42 C41 H41B 109.2 . .
C43 C42 C41 122.2(8) . .
C43 C42 C48 118.3(8) . .
C48 C42 C41 119.5(8) . .
C42 C43 H43 118.7 . .
C42 C43 C44 122.6(8) . .
C44 C43 H43 118.7 . .
C43 C44 H44 120.3 . .
C45 C44 C43 119.5(8) . .
C45 C44 H44 120.3 . .
C44 C45 C46 122.7(7) . .
C44 C45 C47 117.9(7) . .
C47 C45 C46 119.4(7) . .
S003 C46 H46A 108.6 . .
S003 C46 H46B 108.6 . .
C45 C46 S003 114.9(5) . .
C45 C46 H46A 108.6 . .
C45 C46 H46B 108.6 . .
H46A C46 H46B 107.5 . .
C45 C47 H47 119.6 . .
C48 C47 C45 120.8(8) . .
C48 C47 H47 119.6 . .
C42 C48 C47 120.9(9) . .
C42 C48 H48 119.6 . .
C47 C48 H48 119.6 . .
S005 C49 H49A 109.0 . .
S005 C49 H49B 109.0 . .
H49A C49 H49B 107.8 . .
C50 C49 S005 112.8(8) . .
C50 C49 H49A 109.0 . .
C50 C49 H49B 109.0 . .
C51 C50 C49 121.3(14) . .
C51 C50 C56 121.3(12) . .
C56 C50 C49 117.4(14) . .
C50 C51 H51 118.5 . .
C50 C51 C52 123.0(15) . .
C52 C51 H51 118.5 . .
C51 C52 H52 120.9 . .
C53 C52 C51 118.3(15) . .
C53 C52 H52 120.9 . .
C52 C53 C54 120.6(13) . .
C52 C53 C55 119.3(11) . .
C55 C53 C54 119.9(12) . .
S1 C54 H54A 109.0 . .
S1 C54 H54B 109.0 . .
C53 C54 S1 113.1(8) . .
C53 C54 H54A 109.0 . .
C53 C54 H54B 109.0 . .
H54A C54 H54B 107.8 . .
C53 C55 H55 118.5 . .
C53 C55 C56 123.1(13) . .
C56 C55 H55 118.5 . .
C50 C56 C55 114.4(14) . .
C50 C56 H56 122.8 . .
C55 C56 H56 122.8 . .

loop_
_geom_bond_atom_site_label_1
_geom_bond_atom_site_label_2
_geom_bond_distance
_geom_bond_site_symmetry_2
Cu1 O1 2.360(5) .
Cu1 N1 2.017(5) .
Cu1 N3 2.027(5) .
Cu1 N8 2.029(5) 1_645
Cu1 N6 2.022(5) 1_655
Cu1 O13 2.559(5) .
O1 S004 1.461(5) .
N1 C1 1.333(8) .
N1 C4 1.322(9) .
C1 H1 0.9300 .
C1 C2 1.363(9) .
S1 O8 1.429(8) .
S1 O7 1.444(9) .
S1 O9 1.445(8) .
S1 C54 1.779(11) .
O2 S004 1.432(6) .
N2 Cu2 2.019(5) .
N2 C9 1.345(9) .
N2 C10 1.344(10) .
Cu2 N4 2.028(4) 1_565
Cu2 N5 2.018(5) .
Cu2 N7 2.024(5) .
Cu2 O12 2.397(5) .
C2 H2 0.9300 .
C2 C3 1.395(9) .
S003 O4 1.462(5) .
S003 O5 1.438(4) .
S003 O6 1.435(6) .
S003 C46 1.773(7) .
O3 S004 1.427(6) .
N3 C11 1.329(9) .
N3 C12 1.309(9) .
C3 C5 1.346(10) .
C3 C6 1.456(8) .
S004 C41 1.769(8) .
N4 Cu2 2.028(4) 1_545
N4 C19 1.317(8) .
N4 C20 1.334(8) .
C4 H4 0.9300 .
C4 C5 1.399(9) .
S005 O10 1.435(8) .
S005 O11 1.452(8) .
S005 O12 1.445(5) .
S005 C49 1.779(11) .
N5 C22 1.355(9) .
N5 C21 1.338(9) .
C5 H5 0.9300 .
N8 Cu1 2.029(5) 1_465
N8 C39 1.332(9) .
N8 C40 1.315(9) .
C8 H8 0.9300 .
C8 C6 1.373(10) .
C8 C10 1.375(10) .
C7 H7 0.9300 .
C7 C6 1.407(10) .
C7 C9 1.362(9) .
N7 C31 1.341(8) .
N7 C32 1.347(8) .
N6 Cu1 2.022(5) 1_455
N6 C29 1.326(8) .
N6 C30 1.335(8) .
C9 H9 0.9300 .
C10 H10 0.9300 .
C11 H11 0.9300 .
C11 C13 1.361(9) .
C12 H12 0.9300 .
C12 C14 1.411(9) .
C13 H13 0.9300 .
C13 C15 1.400(10) .
C16 C15 1.506(8) .
C16 C17 1.393(10) .
C16 C18 1.364(9) .
C15 C14 1.346(10) .
C14 H14 0.9300 .
C17 H17 0.9300 .
C17 C20 1.375(9) .
C18 H18 0.9300 .
C18 C19 1.391(9) .
C19 H19 0.9300 .
C20 H20 0.9300 .
C23 H23 0.9300 .
C23 C21 1.389(9) .
C23 C25 1.394(9) .
C22 H22 0.9300 .
C22 C24 1.355(9) .
C21 H21 0.9300 .
C26 C25 1.445(8) .
C26 C27 1.393(9) .
C26 C28 1.383(9) .
C25 C24 1.406(10) .
C24 H24 0.9300 .
C27 H27 0.9300 .
C27 C29 1.384(9) .
C29 H29 0.9300 .
C28 H28 0.9300 .
C28 C30 1.392(9) .
C30 H30 0.9300 .
C31 H31 0.9300 .
C31 C33 1.377(9) .
C32 H32 0.9300 .
C32 C34 1.369(9) .
C33 H33 0.9300 .
C33 C35 1.394(9) .
C34 H34 0.9300 .
C34 C35 1.362(9) .
C35 C36 1.483(8) .
C36 C37 1.378(10) .
C36 C38 1.363(9) .
C37 H37 0.9300 .
C37 C39 1.350(10) .
C38 H38 0.9300 .
C38 C40 1.375(9) .
C39 H39 0.9300 .
C40 H40 0.9300 .
C41 H41A 0.9700 .
C41 H41B 0.9700 .
C41 C42 1.534(11) .
C42 C43 1.351(12) .
C42 C48 1.371(12) .
C43 H43 0.9300 .
C43 C44 1.403(11) .
C44 H44 0.9300 .
C44 C45 1.375(11) .
C45 C46 1.466(10) .
C45 C47 1.404(11) .
C46 H46A 0.9700 .
C46 H46B 0.9700 .
C47 H47 0.9300 .
C47 C48 1.386(11) .
C48 H48 0.9300 .
C49 H49A 0.9700 .
C49 H49B 0.9700 .
C49 C50 1.482(15) .
C50 C51 1.381(19) .
C50 C56 1.412(19) .
C51 H51 0.9300 .
C51 C52 1.423(17) .
C52 H52 0.9300 .
C52 C53 1.391(17) .
C53 C54 1.498(15) .
C53 C55 1.396(17) .
C54 H54A 0.9700 .
C54 H54B 0.9700 .
C55 H55 0.9300 .
C55 C56 1.493(16) .
C56 H56 0.9300 .
